data_7057203
loop_
_publ_author_name
'Hlinov\'a, Veronika'
'Jaro\<s, Adam'
'David, Tom\'a\<s'
'C\'isa\<rov\'a, Ivana'
'Kotek, Jan'
'Kub\'i\<cek, Vojt\<ech'
'Hermann, Petr'

_publ_section_title
;
 Complexes of phosphonate and phosphinate derivatives of dipicolylamine
;
_journal_issue 10
_journal_name_full 'New Journal of Chemistry'
_journal_page_first 7713
_journal_paper_doi 10.1039/C8NJ00100F
_journal_volume 42
_journal_year 2018
_chemical_formula_moiety 'C14 H21 Cl Cu Li N3 O6 P2, 3(H2 O)'
_chemical_formula_sum 'C14 H27 Cl Cu Li N3 O9 P2'
_chemical_formula_weight 549.25
_space_group_crystal_system triclinic
_space_group_IT_number 2
_space_group_name_Hall '-P 1'
_space_group_name_H-M_alt 'P -1'
_symmetry_space_group_name_Hall '-P 1'
_symmetry_space_group_name_H-M 'P -1'
_atom_sites_solution_hydrogens mixed
_audit_creation_method SHELXL-2014/7
_audit_update_record
;
2018-01-07 deposited with the CCDC.
2018-03-26 downloaded from the CCDC.
;
_cell_angle_alpha 80.3194(17)
_cell_angle_beta 83.4676(17)
_cell_angle_gamma 67.5168(15)
_cell_formula_units_Z 2
_cell_length_a 8.2892(4)
_cell_length_b 8.6425(4)
_cell_length_c 16.9266(8)
_cell_measurement_reflns_used 9862
_cell_measurement_temperature 150(2)
_cell_measurement_theta_max 27.5185
_cell_measurement_theta_min 2.6633
_cell_volume 1102.86(9)
_computing_cell_refinement 'SAINT V8.37A (Bruker AXS Inc., 2015)'
_computing_data_collection 'Bruker Instrument Service v2016.1.0.1'
_computing_data_reduction 'SAINT V8.37A (Bruker AXS Inc., 2015)'
_computing_structure_refinement 'SHELXL-2014/7 (Sheldrick, 2014)'
_computing_structure_solution 'XT, VERSION 2014/5'
_diffrn_ambient_temperature 150(2)
_diffrn_detector_area_resol_mean 10.4167
_diffrn_measured_fraction_theta_full 0.999
_diffrn_measured_fraction_theta_max 0.997
_diffrn_measurement_device_type 'Bruker D8 VENTURE Kappa Duo PHOTON 100 CMOS'
_diffrn_measurement_method '\f and \w scans'
_diffrn_radiation_monochromator 'Quazar Mo multilayer optic'
_diffrn_radiation_type MoK\a
_diffrn_radiation_wavelength 0.71073
_diffrn_reflns_av_R_equivalents 0.0285
_diffrn_reflns_av_unetI/netI 0.0183
_diffrn_reflns_Laue_measured_fraction_full 0.999
_diffrn_reflns_Laue_measured_fraction_max 0.997
_diffrn_reflns_limit_h_max 10
_diffrn_reflns_limit_h_min -10
_diffrn_reflns_limit_k_max 11
_diffrn_reflns_limit_k_min -11
_diffrn_reflns_limit_l_max 21
_diffrn_reflns_limit_l_min -21
_diffrn_reflns_number 29687
_diffrn_reflns_point_group_measured_fraction_full 0.999
_diffrn_reflns_point_group_measured_fraction_max 0.997
_diffrn_reflns_theta_full 25.242
_diffrn_reflns_theta_max 27.531
_diffrn_reflns_theta_min 2.445
_diffrn_source 'I\mS micro-focus sealed tube'
_exptl_absorpt_coefficient_mu 1.307
_exptl_absorpt_correction_T_max 0.91
_exptl_absorpt_correction_T_min 0.71
_exptl_absorpt_correction_type numerical
_exptl_absorpt_process_details
;
SADABS-2014/5 - Bruker AXS area detector scaling and absorption correction
;
_exptl_crystal_colour 'light blue'
_exptl_crystal_density_diffrn 1.654
_exptl_crystal_description prism
_exptl_crystal_F_000 566
_exptl_crystal_size_max 0.301
_exptl_crystal_size_mid 0.203
_exptl_crystal_size_min 0.070
_refine_diff_density_max 0.687
_refine_diff_density_min -0.506
_refine_diff_density_rms 0.068
_refine_ls_extinction_method none
_refine_ls_goodness_of_fit_ref 1.058
_refine_ls_hydrogen_treatment mixed
_refine_ls_matrix_type full
_refine_ls_number_parameters 318
_refine_ls_number_reflns 5074
_refine_ls_number_restraints 3
_refine_ls_restrained_S_all 1.058
_refine_ls_R_factor_all 0.0295
_refine_ls_R_factor_gt 0.0254
_refine_ls_shift/su_max 0.001
_refine_ls_shift/su_mean 0.000
_refine_ls_structure_factor_coef Fsqd
_refine_ls_weighting_details 'w=1/[\s^2^(Fo^2^)+(0.0268P)^2^+1.1124P] where P=(Fo^2^+2Fc^2^)/3'
_refine_ls_weighting_scheme calc
_refine_ls_wR_factor_gt 0.0613
_refine_ls_wR_factor_ref 0.0632
_reflns_Friedel_coverage 0.000
_reflns_number_gt 4637
_reflns_number_total 5074
_reflns_threshold_expression 'I > 2\s(I)'
_cod_data_source_file c8nj00100f2.cif
_cod_data_source_block cudpabpin_ii
_cod_depositor_comments 'Adding full bibliography for 7057202--7057211.cif.'
_cod_database_code 7057203
_shelx_shelxl_version_number 2014/7
_shelx_space_group_comment
;
The symmetry employed for this shelxl refinement is uniquely defined
by the following loop, which should always be used as a source of
symmetry information in preference to the above space-group names.
They are only intended as comments.
;
_shelx_estimated_absorpt_t_min 0.694
_shelx_estimated_absorpt_t_max 0.914

loop_
_space_group_symop_operation_xyz
'x, y, z'
'-x, -y, -z'

loop_
_atom_site_label
_atom_site_type_symbol
_atom_site_fract_x
_atom_site_fract_y
_atom_site_fract_z
_atom_site_U_iso_or_equiv
_atom_site_adp_type
_atom_site_occupancy
_atom_site_site_symmetry_order
_atom_site_calc_flag
_atom_site_refinement_flags_posn
_atom_site_refinement_flags_adp
Cu1 Cu 0.58671(3) 0.45048(2) 0.38431(2) 0.00948(6) Uani 1 1 d . .
Cl1 Cl 0.70286(5) 0.29312(5) 0.50030(2) 0.01615(9) Uani 1 1 d . .
N1 N 0.47093(17) 0.61202(17) 0.28316(8) 0.0100(3) Uani 1 1 d . .
C2 C 0.5918(2) 0.5670(2) 0.21063(10) 0.0115(3) Uani 1 1 d . .
H21 H 0.6830 0.6157 0.2084 0.014 Uiso 1 1 calc R U
H22 H 0.5252 0.6162 0.1616 0.014 Uiso 1 1 calc R U
P3 P 0.69562(5) 0.33764(5) 0.21354(3) 0.01021(9) Uani 1 1 d . .
O31 O 0.75499(15) 0.27252(14) 0.29772(7) 0.0137(2) Uani 1 1 d . .
O32 O 0.57153(15) 0.27421(15) 0.18262(7) 0.0146(2) Uani 1 1 d . .
C4 C 0.8881(2) 0.2991(2) 0.14535(10) 0.0138(3) Uani 1 1 d . .
H41 H 0.9583 0.3611 0.1582 0.017 Uiso 1 1 calc R U
H42 H 0.8517 0.3417 0.0896 0.017 Uiso 1 1 calc R U
P5 P 1.02061(6) 0.07489(6) 0.15322(3) 0.01548(10) Uani 1 1 d . .
H51P H 1.0643 0.0358 0.2287 0.019 Uiso 1 1 d R U
O51 O 0.90697(17) -0.02062(16) 0.14546(9) 0.0228(3) Uani 1 1 d . .
O52 O 1.18136(17) 0.04642(17) 0.09728(9) 0.0222(3) Uani 1 1 d . .
C10 C 0.2993(2) 0.6000(2) 0.27589(11) 0.0147(3) Uani 1 1 d . .
H101 H 0.2805 0.6069 0.2185 0.018 Uiso 1 1 calc R U
H102 H 0.2050 0.6968 0.2973 0.018 Uiso 1 1 calc R U
C11 C 0.2890(2) 0.4374(2) 0.32066(10) 0.0117(3) Uani 1 1 d . .
N12 N 0.40097(18) 0.35713(17) 0.37924(8) 0.0107(3) Uani 1 1 d . .
C13 C 0.3903(2) 0.2163(2) 0.42342(10) 0.0138(3) Uani 1 1 d . .
H131 H 0.4709 0.1584 0.4641 0.017 Uiso 1 1 calc R U
C14 C 0.2662(2) 0.1527(2) 0.41173(11) 0.0164(3) Uani 1 1 d . .
H141 H 0.2613 0.0533 0.4440 0.020 Uiso 1 1 calc R U
C15 C 0.1490(2) 0.2367(2) 0.35215(11) 0.0182(4) Uani 1 1 d . .
H151 H 0.0616 0.1964 0.3434 0.022 Uiso 1 1 calc R U
C16 C 0.1614(2) 0.3801(2) 0.30561(11) 0.0167(3) Uani 1 1 d . .
H161 H 0.0838 0.4386 0.2639 0.020 Uiso 1 1 calc R U
C20 C 0.4506(2) 0.7834(2) 0.29811(10) 0.0118(3) Uani 1 1 d . .
H201 H 0.3481 0.8277 0.3356 0.014 Uiso 1 1 calc R U
H202 H 0.4316 0.8617 0.2471 0.014 Uiso 1 1 calc R U
C21 C 0.6139(2) 0.7710(2) 0.33371(10) 0.0110(3) Uani 1 1 d . .
N22 N 0.69627(18) 0.62286(17) 0.37959(8) 0.0107(3) Uani 1 1 d . .
C23 C 0.8393(2) 0.6045(2) 0.41607(10) 0.0136(3) Uani 1 1 d . .
H231 H 0.8987 0.5000 0.4477 0.016 Uiso 1 1 calc R U
C24 C 0.9033(2) 0.7332(2) 0.40909(11) 0.0163(3) Uani 1 1 d . .
H241 H 1.0040 0.7174 0.4360 0.020 Uiso 1 1 calc R U
C25 C 0.8181(2) 0.8850(2) 0.36230(11) 0.0176(4) Uani 1 1 d . .
H251 H 0.8593 0.9750 0.3570 0.021 Uiso 1 1 calc R U
C26 C 0.6718(2) 0.9042(2) 0.32331(10) 0.0151(3) Uani 1 1 d . .
H261 H 0.6125 1.0065 0.2902 0.018 Uiso 1 1 calc R U
Li1 Li 0.6654(4) 0.0997(4) 0.1119(2) 0.0200(6) Uani 1 1 d . .
O1W O 0.53757(19) -0.04409(18) 0.11239(9) 0.0206(3) Uani 1 1 d . .
H11W H 0.596(5) -0.123(5) 0.077(2) 0.080(12) Uiso 1 1 d . .
H12W H 0.429(4) -0.006(4) 0.1081(19) 0.055(9) Uiso 1 1 d . .
O2W O 0.6790(2) 0.2063(2) 0.00176(9) 0.0313(4) Uani 1 1 d . .
H21W H 0.735(4) 0.139(4) -0.034(2) 0.062(10) Uiso 1 1 d . .
H22W H 0.673(4) 0.311(4) -0.0224(19) 0.056(9) Uiso 1 1 d . .
O3W O 0.3156(2) 0.48064(18) 0.07594(10) 0.0247(3) Uani 1 1 d D .
H31W H 0.379(4) 0.423(4) 0.111(2) 0.056(10) Uiso 1 1 d . .
H32W H 0.296(4) 0.414(4) 0.048(2) 0.067 Uiso 1 1 d D U
O4W O 0.76021(19) 0.71404(19) 0.01837(9) 0.0236(3) Uani 1 1 d D .
H41W H 0.788(4) 0.783(4) -0.0210(19) 0.048(8) Uiso 1 1 d . .
H42W H 0.842(4) 0.674(4) 0.0545(18) 0.057 Uiso 1 1 d D U
O5W O 0.98238(19) 0.64620(18) 0.13983(9) 0.0233(3) Uani 1 1 d D .
H51W H 0.960(3) 0.742(3) 0.1450(14) 0.023(6) Uiso 1 1 d . .
H52W H 1.088(3) 0.602(3) 0.1194(15) 0.028 Uiso 1 1 d D U

loop_
_atom_site_aniso_label
_atom_site_aniso_U_11
_atom_site_aniso_U_22
_atom_site_aniso_U_33
_atom_site_aniso_U_23
_atom_site_aniso_U_13
_atom_site_aniso_U_12
Cu1 0.01113(10) 0.00896(10) 0.00897(10) 0.00142(7) -0.00236(7) -0.00502(7)
Cl1 0.0195(2) 0.01692(19) 0.01380(19) 0.00573(15) -0.00709(15) -0.01024(16)
N1 0.0101(6) 0.0088(6) 0.0105(6) -0.0017(5) 0.0002(5) -0.0029(5)
C2 0.0149(8) 0.0097(7) 0.0088(7) -0.0017(6) 0.0015(6) -0.0038(6)
P3 0.01085(19) 0.00825(18) 0.0113(2) -0.00279(15) 0.00064(15) -0.00304(15)
O31 0.0145(6) 0.0109(5) 0.0138(6) -0.0012(5) -0.0014(5) -0.0027(5)
O32 0.0137(6) 0.0142(6) 0.0178(6) -0.0062(5) 0.0000(5) -0.0058(5)
C4 0.0140(8) 0.0115(7) 0.0162(8) -0.0042(6) 0.0031(6) -0.0052(6)
P5 0.0126(2) 0.0137(2) 0.0191(2) -0.00499(17) 0.00194(17) -0.00329(17)
O51 0.0176(6) 0.0138(6) 0.0375(8) -0.0075(6) 0.0024(6) -0.0056(5)
O52 0.0150(6) 0.0218(7) 0.0297(7) -0.0101(6) 0.0069(5) -0.0063(5)
C10 0.0109(8) 0.0160(8) 0.0167(8) 0.0022(7) -0.0039(6) -0.0053(6)
C11 0.0104(7) 0.0121(7) 0.0117(7) -0.0027(6) 0.0009(6) -0.0031(6)
N12 0.0108(6) 0.0102(6) 0.0111(6) -0.0026(5) 0.0003(5) -0.0037(5)
C13 0.0167(8) 0.0127(7) 0.0124(8) -0.0009(6) 0.0003(6) -0.0065(6)
C14 0.0200(9) 0.0132(8) 0.0182(9) -0.0039(7) 0.0035(7) -0.0090(7)
C15 0.0168(8) 0.0201(9) 0.0227(9) -0.0083(7) 0.0020(7) -0.0110(7)
C16 0.0147(8) 0.0196(8) 0.0178(9) -0.0045(7) -0.0029(7) -0.0072(7)
C20 0.0145(8) 0.0076(7) 0.0112(7) -0.0015(6) -0.0010(6) -0.0016(6)
C21 0.0128(8) 0.0101(7) 0.0084(7) -0.0027(6) 0.0025(6) -0.0026(6)
N22 0.0125(6) 0.0101(6) 0.0098(6) -0.0019(5) 0.0011(5) -0.0047(5)
C23 0.0137(8) 0.0148(8) 0.0122(8) -0.0006(6) -0.0011(6) -0.0055(6)
C24 0.0159(8) 0.0203(8) 0.0166(8) -0.0041(7) 0.0000(7) -0.0106(7)
C25 0.0222(9) 0.0161(8) 0.0187(9) -0.0037(7) 0.0033(7) -0.0125(7)
C26 0.0192(8) 0.0104(7) 0.0145(8) -0.0015(6) 0.0016(7) -0.0049(7)
Li1 0.0215(16) 0.0177(15) 0.0224(16) -0.0064(12) 0.0014(13) -0.0083(12)
O1W 0.0186(7) 0.0208(7) 0.0237(7) -0.0035(6) 0.0001(6) -0.0088(6)
O2W 0.0493(10) 0.0205(7) 0.0230(8) -0.0079(6) 0.0111(7) -0.0132(7)
O3W 0.0270(8) 0.0189(7) 0.0273(8) -0.0051(6) -0.0076(6) -0.0051(6)
O4W 0.0244(7) 0.0241(7) 0.0225(7) -0.0025(6) -0.0045(6) -0.0086(6)
O5W 0.0231(7) 0.0144(7) 0.0313(8) -0.0021(6) -0.0052(6) -0.0052(6)

loop_
_atom_type_symbol
_atom_type_description
_atom_type_scat_dispersion_real
_atom_type_scat_dispersion_imag
_atom_type_scat_source
C C 0.0033 0.0016 'International Tables Vol C Tables 4.2.6.8 and 6.1.1.4'
H H 0.0000 0.0000 'International Tables Vol C Tables 4.2.6.8 and 6.1.1.4'
Li Li -0.0003 0.0001 'International Tables Vol C Tables 4.2.6.8 and 6.1.1.4'
N N 0.0061 0.0033 'International Tables Vol C Tables 4.2.6.8 and 6.1.1.4'
O O 0.0106 0.0060 'International Tables Vol C Tables 4.2.6.8 and 6.1.1.4'
P P 0.1023 0.0942 'International Tables Vol C Tables 4.2.6.8 and 6.1.1.4'
Cl Cl 0.1484 0.1585 'International Tables Vol C Tables 4.2.6.8 and 6.1.1.4'
Cu Cu 0.3201 1.2651 'International Tables Vol C Tables 4.2.6.8 and 6.1.1.4'

loop_
_geom_angle_atom_site_label_1
_geom_angle_atom_site_label_2
_geom_angle_atom_site_label_3
_geom_angle
N22 Cu1 N12 158.74(6)
N22 Cu1 N1 80.83(5)
N12 Cu1 N1 83.22(5)
N22 Cu1 O31 104.78(5)
N12 Cu1 O31 88.00(5)
N1 Cu1 O31 86.11(5)
N22 Cu1 Cl1 96.65(4)
N12 Cu1 Cl1 98.19(4)
N1 Cu1 Cl1 175.24(4)
O31 Cu1 Cl1 98.47(3)
C10 N1 C20 111.72(13)
C10 N1 C2 112.40(13)
C20 N1 C2 109.20(12)
C10 N1 Cu1 108.86(10)
C20 N1 Cu1 104.98(10)
C2 N1 Cu1 109.40(10)
N1 C2 P3 110.87(11)
N1 C2 H21 109.5
P3 C2 H21 109.5
N1 C2 H22 109.5
P3 C2 H22 109.5
H21 C2 H22 108.1
O31 P3 O32 119.01(7)
O31 P3 C4 108.23(8)
O32 P3 C4 108.76(7)
O31 P3 C2 105.02(7)
O32 P3 C2 108.75(7)
C4 P3 C2 106.36(8)
P3 O31 Cu1 110.85(6)
P3 O32 Li1 118.78(12)
P3 C4 P5 110.82(9)
P3 C4 H41 109.5
P5 C4 H41 109.5
P3 C4 H42 109.5
P5 C4 H42 109.5
H41 C4 H42 108.1
O51 P5 O52 117.45(8)
O51 P5 C4 109.13(8)
O52 P5 C4 109.83(8)
O51 P5 H51P 105.7
O52 P5 H51P 110.4
C4 P5 H51P 103.3
P5 O51 Li1 120.69(12)
N1 C10 C11 111.94(13)
N1 C10 H101 109.2
C11 C10 H101 109.2
N1 C10 H102 109.2
C11 C10 H102 109.2
H101 C10 H102 107.9
N12 C11 C16 121.78(16)
N12 C11 C10 116.86(14)
C16 C11 C10 121.21(15)
C13 N12 C11 118.84(14)
C13 N12 Cu1 125.89(12)
C11 N12 Cu1 114.97(11)
N12 C13 C14 122.30(16)
N12 C13 H131 118.8
C14 C13 H131 118.8
C13 C14 C15 118.91(16)
C13 C14 H141 120.5
C15 C14 H141 120.5
C16 C15 C14 118.96(16)
C16 C15 H151 120.5
C14 C15 H151 120.5
C15 C16 C11 119.18(16)
C15 C16 H161 120.4
C11 C16 H161 120.4
N1 C20 C21 108.55(13)
N1 C20 H201 110.0
C21 C20 H201 110.0
N1 C20 H202 110.0
C21 C20 H202 110.0
H201 C20 H202 108.4
N22 C21 C26 122.30(15)
N22 C21 C20 115.08(14)
C26 C21 C20 122.56(15)
C23 N22 C21 118.61(14)
C23 N22 Cu1 127.01(11)
C21 N22 Cu1 114.38(11)
N22 C23 C24 122.16(16)
N22 C23 H231 118.9
C24 C23 H231 118.9
C25 C24 C23 119.02(16)
C25 C24 H241 120.5
C23 C24 H241 120.5
C24 C25 C26 119.25(16)
C24 C25 H251 120.4
C26 C25 H251 120.4
C21 C26 C25 118.65(16)
C21 C26 H261 120.7
C25 C26 H261 120.7
O1W Li1 O2W 107.01(17)
O1W Li1 O32 116.60(17)
O2W Li1 O32 109.12(16)
O1W Li1 O51 114.13(17)
O2W Li1 O51 107.18(17)
O32 Li1 O51 102.39(16)
Li1 O1W H11W 109(2)
Li1 O1W H12W 123(2)
H11W O1W H12W 111(3)
Li1 O2W H21W 117(2)
Li1 O2W H22W 136(2)
H21W O2W H22W 104(3)
H31W O3W H32W 109(3)
H41W O4W H42W 110(3)
H51W O5W H52W 111(2)

loop_
_geom_bond_atom_site_label_1
_geom_bond_atom_site_label_2
_geom_bond_distance
Cu1 N22 2.0072(14)
Cu1 N12 2.0080(14)
Cu1 N1 2.0848(14)
Cu1 O31 2.2609(12)
Cu1 Cl1 2.2719(4)
N1 C10 1.486(2)
N1 C20 1.487(2)
N1 C2 1.498(2)
C2 P3 1.8290(16)
C2 H21 0.9900
C2 H22 0.9900
P3 O31 1.5056(12)
P3 O32 1.5108(12)
P3 C4 1.8143(17)
O32 Li1 1.952(3)
C4 P5 1.8160(17)
C4 H41 0.9900
C4 H42 0.9900
P5 O51 1.4985(14)
P5 O52 1.5077(13)
P5 H51P 1.3211
O51 Li1 1.970(4)
C10 C11 1.509(2)
C10 H101 0.9900
C10 H102 0.9900
C11 N12 1.346(2)
C11 C16 1.390(2)
N12 C13 1.345(2)
C13 C14 1.384(2)
C13 H131 0.9500
C14 C15 1.387(3)
C14 H141 0.9500
C15 C16 1.385(3)
C15 H151 0.9500
C16 H161 0.9500
C20 C21 1.504(2)
C20 H201 0.9900
C20 H202 0.9900
C21 N22 1.351(2)
C21 C26 1.386(2)
N22 C23 1.343(2)
C23 C24 1.387(2)
C23 H231 0.9500
C24 C25 1.384(3)
C24 H241 0.9500
C25 C26 1.387(3)
C25 H251 0.9500
C26 H261 0.9500
Li1 O1W 1.915(3)
Li1 O2W 1.948(4)
O1W H11W 0.93(4)
O1W H12W 0.84(3)
O2W H21W 0.88(4)
O2W H22W 0.91(3)
O3W H31W 0.81(3)
O3W H32W 0.87(3)
O4W H41W 0.89(3)
O4W H42W 0.89(3)
O5W H51W 0.79(3)
O5W H52W 0.87(2)
